data_4081194
loop_
_publ_author_name
'Wakioka, Masayuki'
'Nakamura, Yuki'
'Hihara, Yoshihiro'
'Ozawa, Fumiyuki'
'Sakaki, Shigeyoshi'

_publ_section_title
;
 Factors Controlling the Reactivity of Heteroarenes in Direct Arylation
 with Arylpalladium Acetate Complexes
;
_journal_issue 15
_journal_name_full Organometallics
_journal_page_first 4423
_journal_paper_doi 10.1021/om400636r
_journal_volume 32
_journal_year 2013
_chemical_formula_moiety '2(C35 H32 N O2 P Pd S), C4 H8 O'
_chemical_formula_sum 'C37 H36 N O2.5 P Pd S'
_chemical_formula_weight 704.10
_space_group_IT_number 14
_symmetry_cell_setting monoclinic
_symmetry_Int_Tables_number 14
_symmetry_space_group_name_Hall '-P 2yn'
_symmetry_space_group_name_H-M 'P 1 21/n 1'
_atom_sites_solution_hydrogens geom
_atom_sites_solution_primary direct
_atom_sites_solution_secondary difmap
_audit_creation_method SHELXL-97
_cell_angle_alpha 90.00
_cell_angle_beta 106.4247(11)
_cell_angle_gamma 90.00
_cell_formula_units_Z 8
_cell_length_a 12.3110(10)
_cell_length_b 28.404(2)
_cell_length_c 19.4605(17)
_cell_measurement_reflns_used 21202
_cell_measurement_temperature 103(2)
_cell_measurement_theta_max 31.2666
_cell_measurement_theta_min 2.4121
_cell_volume 6527.3(9)
_computing_cell_refinement 'CrystalClear (Rigaku Inc., 2008)'
_computing_data_collection 'CrystalClear (Rigaku Inc., 2008)'
_computing_data_reduction 'CrystalClear (Rigaku Inc., 2008)'
_computing_molecular_graphics 'SHELXL-97 (Sheldrick, 1997)'
_computing_publication_material 'Yadokari-XG 2009 (Wakita,Nemoto et al., 2009)'
_computing_structure_refinement 'SHELXL-97 (Sheldrick, 1997)'
_computing_structure_solution 'SHELXS-97 (Sheldrick, 1990)'
_diffrn_ambient_temperature 103(2)
_diffrn_measured_fraction_theta_full 0.987
_diffrn_measured_fraction_theta_max 0.987
_diffrn_measurement_device_type CCD
_diffrn_measurement_method 'phi and omega scans'
_diffrn_radiation_monochromator Confocal
_diffrn_radiation_probe x-ray
_diffrn_radiation_type MoK\a
_diffrn_radiation_wavelength 0.71075
_diffrn_reflns_av_R_equivalents 0.0232
_diffrn_reflns_av_sigmaI/netI 0.0222
_diffrn_reflns_limit_h_max 14
_diffrn_reflns_limit_h_min -14
_diffrn_reflns_limit_k_max 30
_diffrn_reflns_limit_k_min -34
_diffrn_reflns_limit_l_max 23
_diffrn_reflns_limit_l_min -23
_diffrn_reflns_number 45107
_diffrn_reflns_theta_full 25.50
_diffrn_reflns_theta_max 25.50
_diffrn_reflns_theta_min 2.40
_diffrn_source 'Rotating Anode'
_exptl_absorpt_coefficient_mu 0.717
_exptl_absorpt_correction_T_max 0.9650
_exptl_absorpt_correction_T_min 0.8939
_exptl_absorpt_correction_type numerical
_exptl_crystal_colour colourless
_exptl_crystal_density_diffrn 1.433
_exptl_crystal_density_method 'not measured'
_exptl_crystal_description block
_exptl_crystal_F_000 2896
_exptl_crystal_recrystallization_method THF/pentane
_exptl_crystal_size_max 0.16
_exptl_crystal_size_mid 0.09
_exptl_crystal_size_min 0.05
_refine_diff_density_max 1.503
_refine_diff_density_min -0.677
_refine_diff_density_rms 0.081
_refine_ls_extinction_method none
_refine_ls_goodness_of_fit_ref 1.059
_refine_ls_hydrogen_treatment constr
_refine_ls_matrix_type full
_refine_ls_number_parameters 765
_refine_ls_number_reflns 11978
_refine_ls_number_restraints 5
_refine_ls_restrained_S_all 1.060
_refine_ls_R_factor_all 0.0417
_refine_ls_R_factor_gt 0.0364
_refine_ls_shift/su_max 0.002
_refine_ls_shift/su_mean 0.000
_refine_ls_structure_factor_coef Fsqd
_refine_ls_weighting_details 'calc w=1/[\s^2^(Fo^2^)+(0.0443P)^2^+12.2001P] where P=(Fo^2^+2Fc^2^)/3'
_refine_ls_weighting_scheme calc
_refine_ls_wR_factor_gt 0.0893
_refine_ls_wR_factor_ref 0.0949
_reflns_number_gt 10721
_reflns_number_total 11978
_reflns_threshold_expression >2sigma(I)
_cod_data_source_file om400636r_si_002.cif
_cod_data_source_block 2c_8
_cod_original_sg_symbol_H-M 'P 21/n'
_cod_database_code 4081194

loop_
_symmetry_equiv_pos_as_xyz
'x, y, z'
'-x+1/2, y+1/2, -z+1/2'
'-x, -y, -z'
'x-1/2, -y-1/2, z-1/2'

loop_
_atom_site_label
_atom_site_type_symbol
_atom_site_fract_x
_atom_site_fract_y
_atom_site_fract_z
_atom_site_U_iso_or_equiv
_atom_site_adp_type
_atom_site_occupancy
_atom_site_symmetry_multiplicity
_atom_site_calc_flag
_atom_site_refinement_flags
Pd1 Pd 0.820522(17) 0.109842(7) 0.181493(11) 0.01837(7) Uani 1 1 d .
C1 C 0.8900(3) 0.12801(10) 0.28405(16) 0.0233(6) Uani 1 1 d .
C2 C 0.8386(3) 0.16371(11) 0.31391(17) 0.0283(7) Uani 1 1 d .
C3 C 0.8878(3) 0.17773(12) 0.38453(18) 0.0364(8) Uani 1 1 d .
H1 H 0.8540 0.2023 0.4045 0.044 Uiso 1 1 calc R
C4 C 0.9855(3) 0.15621(14) 0.42595(19) 0.0420(9) Uani 1 1 d .
H2 H 1.0195 0.1665 0.4737 0.050 Uiso 1 1 calc R
C34 C 0.5229(3) 0.10281(11) 0.14549(17) 0.0283(7) Uani 1 1 d .
H32 H 0.5584 0.1278 0.1275 0.034 Uiso 1 1 calc R
C6 C 0.9862(3) 0.10531(11) 0.32642(16) 0.0276(7) Uani 1 1 d .
C7 C 0.7310(3) 0.18727(12) 0.2704(2) 0.0360(8) Uani 1 1 d .
H4 H 0.7085 0.2115 0.2994 0.054 Uiso 1 1 calc R
H5 H 0.6707 0.1637 0.2557 0.054 Uiso 1 1 calc R
H6 H 0.7442 0.2018 0.2277 0.054 Uiso 1 1 calc R
C8 C 1.0440(3) 0.06634(11) 0.29729(18) 0.0325(7) Uani 1 1 d .
H7 H 0.9867 0.0465 0.2650 0.049 Uiso 1 1 calc R
H8 H 1.0893 0.0472 0.3370 0.049 Uiso 1 1 calc R
H9 H 1.0934 0.0800 0.2710 0.049 Uiso 1 1 calc R
Pd2 Pd 0.978912(18) -0.125035(7) 0.273674(12) 0.02175(7) Uani 1 1 d .
P1 P 0.95114(6) 0.15193(2) 0.14674(4) 0.01892(15) Uani 1 1 d .
S1 S 0.63434(6) -0.00642(3) 0.26801(4) 0.02709(16) Uani 1 1 d .
P2 P 1.14009(6) -0.13793(3) 0.36085(4) 0.02192(16) Uani 1 1 d .
S2 S 0.67428(6) -0.06627(3) 0.09628(4) 0.02839(17) Uani 1 1 d .
O1 O 0.73130(16) 0.09433(7) 0.07259(11) 0.0227(4) Uani 1 1 d .
O3 O 0.88677(18) -0.12935(7) 0.35037(12) 0.0273(5) Uani 1 1 d .
N1 N 0.70526(19) 0.06624(8) 0.21441(13) 0.0209(5) Uani 1 1 d .
N2 N 0.8259(2) -0.11063(9) 0.19319(14) 0.0246(5) Uani 1 1 d .
C64 C 0.8068(2) -0.07245(10) 0.15493(16) 0.0243(6) Uani 1 1 d .
H60 H 0.8635 -0.0491 0.1592 0.029 Uiso 1 1 calc R
C70 C 0.7292(3) -0.13878(11) 0.17793(18) 0.0283(7) Uani 1 1 d .
C36 C 1.0646(2) -0.12693(10) 0.19988(16) 0.0224(6) Uani 1 1 d .
C29 C 0.7387(2) 0.02955(10) 0.25495(16) 0.0231(6) Uani 1 1 d .
H28 H 0.8167 0.0230 0.2762 0.028 Uiso 1 1 calc R
C35 C 0.5871(2) 0.06805(10) 0.19011(15) 0.0230(6) Uani 1 1 d .
C30 C 0.5340(3) 0.03107(11) 0.21480(16) 0.0258(6) Uani 1 1 d .
C65 C 0.6385(3) -0.12050(11) 0.12468(18) 0.0293(7) Uani 1 1 d .
C66 C 0.5352(3) -0.14514(13) 0.1009(2) 0.0377(8) Uani 1 1 d .
H61 H 0.4737 -0.1330 0.0639 0.045 Uiso 1 1 calc R
C69 C 0.7188(3) -0.18140(12) 0.2106(2) 0.0384(8) Uani 1 1 d .
H64 H 0.7799 -0.1938 0.2475 0.046 Uiso 1 1 calc R
C31 C 0.4155(3) 0.02835(13) 0.19747(17) 0.0333(7) Uani 1 1 d .
H29 H 0.3794 0.0034 0.2151 0.040 Uiso 1 1 calc R
C32 C 0.3541(3) 0.06239(14) 0.15482(19) 0.0378(8) Uani 1 1 d .
H30 H 0.2738 0.0611 0.1424 0.045 Uiso 1 1 calc R
C33 C 0.4066(3) 0.09956(13) 0.12853(18) 0.0346(7) Uani 1 1 d .
H31 H 0.3612 0.1228 0.0986 0.042 Uiso 1 1 calc R
C67 C 0.5274(3) -0.18745(13) 0.1334(2) 0.0454(10) Uani 1 1 d .
H62 H 0.4590 -0.2050 0.1184 0.054 Uiso 1 1 calc R
C68 C 0.6170(3) -0.20522(13) 0.1877(2) 0.0472(10) Uani 1 1 d .
H63 H 0.6082 -0.2343 0.2096 0.057 Uiso 1 1 calc R
C43 C 1.1212(3) -0.04123(10) 0.22293(17) 0.0262(6) Uani 1 1 d .
H39 H 1.0440 -0.0344 0.2248 0.039 Uiso 1 1 calc R
H40 H 1.1468 -0.0162 0.1966 0.039 Uiso 1 1 calc R
H41 H 1.1719 -0.0430 0.2718 0.039 Uiso 1 1 calc R
C37 C 1.0652(2) -0.16914(11) 0.16208(16) 0.0255(6) Uani 1 1 d .
C40 C 1.1839(3) -0.09133(12) 0.13536(17) 0.0284(7) Uani 1 1 d .
H33 H 1.2233 -0.0646 0.1254 0.034 Uiso 1 1 calc R
C39 C 1.1884(3) -0.13312(12) 0.10012(17) 0.0304(7) Uani 1 1 d .
H34 H 1.2320 -0.1354 0.0670 0.036 Uiso 1 1 calc R
C41 C 1.1224(2) -0.08770(10) 0.18542(16) 0.0234(6) Uani 1 1 d .
C5 C 1.0330(3) 0.11985(13) 0.39741(18) 0.0379(8) Uani 1 1 d .
H3 H 1.0985 0.1044 0.4263 0.046 Uiso 1 1 calc R
C38 C 1.1287(3) -0.17179(11) 0.11344(17) 0.0288(7) Uani 1 1 d .
H35 H 1.1312 -0.2005 0.0889 0.035 Uiso 1 1 calc R
C42 C 0.9971(3) -0.21136(11) 0.17332(19) 0.0351(8) Uani 1 1 d .
H36 H 0.9991 -0.2357 0.1380 0.053 Uiso 1 1 calc R
H37 H 0.9185 -0.2018 0.1675 0.053 Uiso 1 1 calc R
H38 H 1.0296 -0.2238 0.2217 0.053 Uiso 1 1 calc R
C56 C 1.2744(2) -0.13350(10) 0.33946(15) 0.0227(6) Uani 1 1 d .
C61 C 1.3031(3) -0.16827(11) 0.29681(16) 0.0253(6) Uani 1 1 d .
H56 H 1.2561 -0.1952 0.2833 0.030 Uiso 1 1 calc R
C60 C 1.3991(3) -0.16382(11) 0.27417(16) 0.0284(7) Uani 1 1 d .
H55 H 1.4183 -0.1878 0.2456 0.034 Uiso 1 1 calc R
C57 C 1.3448(3) -0.09455(11) 0.35956(16) 0.0276(6) Uani 1 1 d .
H52 H 1.3272 -0.0710 0.3893 0.033 Uiso 1 1 calc R
C50 C 1.1473(3) -0.19577(10) 0.40343(16) 0.0265(6) Uani 1 1 d .
C51 C 1.0469(3) -0.21955(11) 0.40036(19) 0.0332(7) Uani 1 1 d .
H47 H 0.9760 -0.2067 0.3742 0.040 Uiso 1 1 calc R
C45 C 1.1034(3) -0.05158(11) 0.41732(18) 0.0290(7) Uani 1 1 d .
H42 H 1.0628 -0.0440 0.3694 0.035 Uiso 1 1 calc R
C55 C 1.2506(3) -0.21553(12) 0.44162(17) 0.0322(7) Uani 1 1 d .
H51 H 1.3193 -0.1998 0.4433 0.039 Uiso 1 1 calc R
C59 C 1.4684(3) -0.12419(12) 0.29311(18) 0.0331(7) Uani 1 1 d .
H54 H 1.5335 -0.1207 0.2766 0.040 Uiso 1 1 calc R
C54 C 1.2533(3) -0.25804(12) 0.47712(19) 0.0385(8) Uani 1 1 d .
H50 H 1.3239 -0.2711 0.5032 0.046 Uiso 1 1 calc R
C58 C 1.4411(3) -0.09013(13) 0.33609(19) 0.0347(7) Uani 1 1 d .
H53 H 1.4886 -0.0634 0.3498 0.042 Uiso 1 1 calc R
C44 C 1.1524(3) -0.09573(10) 0.43329(16) 0.0261(6) Uani 1 1 d .
C52 C 1.0518(3) -0.26246(12) 0.4362(2) 0.0425(9) Uani 1 1 d .
H48 H 0.9836 -0.2788 0.4340 0.051 Uiso 1 1 calc R
C49 C 1.2081(4) -0.10639(12) 0.50369(18) 0.0423(9) Uani 1 1 d .
H46 H 1.2417 -0.1365 0.5155 0.051 Uiso 1 1 calc R
C46 C 1.1136(3) -0.01851(11) 0.47109(19) 0.0344(7) Uani 1 1 d .
H43 H 1.0822 0.0120 0.4594 0.041 Uiso 1 1 calc R
C53 C 1.1539(4) -0.28141(12) 0.4747(2) 0.0421(9) Uani 1 1 d .
H49 H 1.1560 -0.3104 0.4994 0.050 Uiso 1 1 calc R
C47 C 1.1681(3) -0.02926(12) 0.54062(19) 0.0395(8) Uani 1 1 d .
H44 H 1.1736 -0.0065 0.5773 0.047 Uiso 1 1 calc R
C48 C 1.2152(4) -0.07330(13) 0.5573(2) 0.0496(10) Uani 1 1 d .
H45 H 1.2527 -0.0811 0.6057 0.060 Uiso 1 1 calc R
C10 C 1.0139(2) 0.06823(10) 0.09615(15) 0.0215(6) Uani 1 1 d .
H10 H 0.9838 0.0539 0.1309 0.026 Uiso 1 1 calc R
C9 C 1.0062(2) 0.11690(10) 0.08617(15) 0.0201(6) Uani 1 1 d .
C16 C 0.7788(3) 0.20590(11) 0.05822(16) 0.0253(6) Uani 1 1 d .
H15 H 0.7323 0.1793 0.0587 0.030 Uiso 1 1 calc R
C21 C 1.0804(2) 0.17313(10) 0.21120(16) 0.0233(6) Uani 1 1 d .
C11 C 1.0653(2) 0.04084(10) 0.05545(16) 0.0243(6) Uani 1 1 d .
H11 H 1.0709 0.0078 0.0627 0.029 Uiso 1 1 calc R
C15 C 0.8929(2) 0.20515(10) 0.09709(15) 0.0219(6) Uani 1 1 d .
C13 C 1.1007(3) 0.10966(11) -0.00655(17) 0.0274(7) Uani 1 1 d .
H13 H 1.1297 0.1238 -0.0419 0.033 Uiso 1 1 calc R
C18 C 0.8006(3) 0.28443(11) 0.01750(17) 0.0311(7) Uani 1 1 d .
H17 H 0.7692 0.3113 -0.0101 0.037 Uiso 1 1 calc R
C17 C 0.7330(3) 0.24565(11) 0.01867(16) 0.0287(7) Uani 1 1 d .
H16 H 0.6552 0.2462 -0.0076 0.034 Uiso 1 1 calc R
C14 C 1.0501(3) 0.13731(11) 0.03474(16) 0.0261(6) Uani 1 1 d .
H14 H 1.0454 0.1704 0.0278 0.031 Uiso 1 1 calc R
C25 C 1.1711(3) 0.21724(12) 0.31778(18) 0.0353(8) Uani 1 1 d .
H23 H 1.1647 0.2363 0.3565 0.042 Uiso 1 1 calc R
C12 C 1.1086(2) 0.06131(11) 0.00417(16) 0.0256(6) Uani 1 1 d .
H12 H 1.1436 0.0423 -0.0236 0.031 Uiso 1 1 calc R
C20 C 0.9594(3) 0.24473(11) 0.09609(17) 0.0292(7) Uani 1 1 d .
H19 H 1.0370 0.2447 0.1230 0.035 Uiso 1 1 calc R
C19 C 0.9138(3) 0.28425(11) 0.05635(18) 0.0344(7) Uani 1 1 d .
H18 H 0.9599 0.3110 0.0558 0.041 Uiso 1 1 calc R
C22 C 1.1873(3) 0.16240(15) 0.2049(2) 0.0460(10) Uani 1 1 d .
H20 H 1.1944 0.1435 0.1661 0.055 Uiso 1 1 calc R
C24 C 1.2749(3) 0.20618(15) 0.3115(2) 0.0490(10) Uani 1 1 d .
H22 H 1.3412 0.2170 0.3460 0.059 Uiso 1 1 calc R
C23 C 1.2834(3) 0.1791(2) 0.2546(3) 0.0714(16) Uani 1 1 d .
H21 H 1.3560 0.1718 0.2495 0.086 Uiso 1 1 calc R
O2 O 0.78635(17) 0.01951(7) 0.09303(11) 0.0249(4) Uani 1 1 d .
O4 O 0.84141(19) -0.05318(7) 0.33251(12) 0.0289(5) Uani 1 1 d .
C62 C 0.8350(2) -0.09198(11) 0.36022(16) 0.0248(6) Uani 1 1 d .
C27 C 0.7291(2) 0.05085(10) 0.05517(16) 0.0228(6) Uani 1 1 d .
C28 C 0.6462(3) 0.03791(12) -0.01593(17) 0.0323(7) Uani 1 1 d .
H25 H 0.6689 0.0079 -0.0327 0.049 Uiso 1 1 calc R
H26 H 0.6461 0.0626 -0.0512 0.049 Uiso 1 1 calc R
H27 H 0.5701 0.0348 -0.0100 0.049 Uiso 1 1 calc R
C63 C 0.7633(3) -0.09769(12) 0.41130(17) 0.0315(7) Uani 1 1 d .
H57 H 0.8123 -0.1052 0.4592 0.047 Uiso 1 1 calc R
H58 H 0.7088 -0.1233 0.3946 0.047 Uiso 1 1 calc R
H59 H 0.7226 -0.0683 0.4132 0.047 Uiso 1 1 calc R
C26 C 1.0744(3) 0.20094(11) 0.26813(18) 0.0309(7) Uani 1 1 d .
H24 H 1.0023 0.2091 0.2733 0.037 Uiso 1 1 calc R
C74 C 0.4814(9) 0.1202(4) 0.4252(6) 0.154(4) Uiso 1 1 d D
H71 H 0.4655 0.1526 0.4060 0.184 Uiso 1 1 calc R
H72 H 0.5515 0.1182 0.4655 0.184 Uiso 1 1 calc R
C72 C 0.3997(14) 0.0363(6) 0.3822(9) 0.250(7) Uiso 1 1 d D
H67 H 0.3182 0.0385 0.3563 0.300 Uiso 1 1 calc R
H68 H 0.4321 0.0086 0.3642 0.300 Uiso 1 1 calc R
C73 C 0.4639(11) 0.0827(5) 0.3723(7) 0.204(5) Uiso 1 1 d D
H69 H 0.5394 0.0732 0.3685 0.245 Uiso 1 1 calc R
H70 H 0.4223 0.0964 0.3255 0.245 Uiso 1 1 calc R
O5 O 0.3640(11) 0.0884(5) 0.4356(7) 0.276(5) Uiso 1 1 d D
C71 C 0.416(2) 0.0327(10) 0.4566(14) 0.428(16) Uiso 1 1 d D
H65 H 0.4952 0.0306 0.4866 0.514 Uiso 1 1 calc R
H66 H 0.3648 0.0106 0.4718 0.514 Uiso 1 1 calc R

loop_
_atom_site_aniso_label
_atom_site_aniso_U_11
_atom_site_aniso_U_22
_atom_site_aniso_U_33
_atom_site_aniso_U_23
_atom_site_aniso_U_13
_atom_site_aniso_U_12
Pd1 0.01706(11) 0.01554(11) 0.02295(12) -0.00141(8) 0.00638(9) -0.00032(8)
C1 0.0252(15) 0.0210(14) 0.0240(14) -0.0021(11) 0.0078(12) -0.0025(12)
C2 0.0295(16) 0.0222(15) 0.0357(17) -0.0043(13) 0.0134(14) -0.0022(12)
C3 0.043(2) 0.0324(18) 0.0374(18) -0.0127(14) 0.0167(16) -0.0008(15)
C4 0.049(2) 0.045(2) 0.0286(17) -0.0115(15) 0.0061(16) -0.0061(17)
C34 0.0253(16) 0.0308(16) 0.0296(16) 0.0009(13) 0.0089(13) 0.0022(13)
C6 0.0311(16) 0.0244(15) 0.0265(15) -0.0012(12) 0.0069(13) -0.0011(13)
C7 0.0306(17) 0.0290(17) 0.050(2) -0.0143(15) 0.0143(16) 0.0032(14)
C8 0.0324(17) 0.0272(16) 0.0331(17) 0.0014(13) 0.0016(14) 0.0081(13)
Pd2 0.02136(12) 0.01688(12) 0.03043(13) 0.00033(8) 0.01291(10) 0.00124(8)
P1 0.0169(3) 0.0165(3) 0.0238(4) -0.0026(3) 0.0064(3) -0.0008(3)
S1 0.0265(4) 0.0253(4) 0.0314(4) 0.0033(3) 0.0113(3) -0.0039(3)
P2 0.0254(4) 0.0175(3) 0.0263(4) 0.0008(3) 0.0130(3) 0.0017(3)
S2 0.0206(4) 0.0317(4) 0.0322(4) -0.0043(3) 0.0063(3) -0.0025(3)
O1 0.0209(10) 0.0207(10) 0.0269(10) -0.0022(8) 0.0073(8) -0.0008(8)
O3 0.0293(11) 0.0184(10) 0.0400(12) 0.0033(9) 0.0193(10) 0.0042(8)
N1 0.0172(11) 0.0220(12) 0.0238(12) -0.0009(10) 0.0061(10) 0.0005(9)
N2 0.0222(13) 0.0211(13) 0.0334(14) -0.0035(10) 0.0126(11) -0.0009(10)
C64 0.0204(14) 0.0234(15) 0.0293(15) -0.0031(12) 0.0074(12) -0.0023(11)
C70 0.0226(15) 0.0232(15) 0.0451(19) -0.0112(13) 0.0193(14) -0.0027(12)
C36 0.0169(13) 0.0233(15) 0.0281(15) -0.0004(12) 0.0079(12) 0.0038(11)
C29 0.0230(14) 0.0206(14) 0.0273(15) -0.0002(12) 0.0095(12) -0.0015(11)
C35 0.0199(14) 0.0261(15) 0.0241(14) -0.0052(12) 0.0081(12) 0.0000(11)
C30 0.0237(15) 0.0292(16) 0.0241(15) -0.0024(12) 0.0062(12) -0.0026(12)
C65 0.0242(16) 0.0270(16) 0.0403(18) -0.0100(13) 0.0147(14) -0.0042(13)
C66 0.0253(17) 0.041(2) 0.050(2) -0.0186(16) 0.0155(15) -0.0086(14)
C69 0.0338(18) 0.0232(16) 0.066(2) -0.0029(16) 0.0264(18) -0.0004(14)
C31 0.0247(16) 0.044(2) 0.0322(17) -0.0068(15) 0.0098(14) -0.0102(14)
C32 0.0175(15) 0.056(2) 0.0372(18) -0.0070(16) 0.0038(14) -0.0044(15)
C33 0.0232(16) 0.047(2) 0.0316(17) 0.0009(15) 0.0040(13) 0.0053(14)
C67 0.0329(19) 0.040(2) 0.071(3) -0.0234(19) 0.0264(19) -0.0183(16)
C68 0.042(2) 0.0259(18) 0.085(3) -0.0104(18) 0.037(2) -0.0111(16)
C43 0.0260(15) 0.0227(15) 0.0321(16) 0.0036(12) 0.0116(13) 0.0005(12)
C37 0.0239(15) 0.0228(15) 0.0299(15) 0.0013(12) 0.0080(12) 0.0033(12)
C40 0.0230(15) 0.0334(17) 0.0295(16) 0.0045(13) 0.0084(13) 0.0006(13)
C39 0.0254(16) 0.0415(19) 0.0269(16) -0.0024(14) 0.0118(13) 0.0047(14)
C41 0.0211(14) 0.0239(15) 0.0247(14) 0.0016(12) 0.0060(12) 0.0031(11)
C5 0.042(2) 0.0381(19) 0.0280(17) -0.0013(14) 0.0006(15) 0.0037(15)
C38 0.0253(15) 0.0302(16) 0.0306(16) -0.0044(13) 0.0074(13) 0.0051(13)
C42 0.0402(19) 0.0240(16) 0.045(2) -0.0114(14) 0.0180(16) -0.0019(14)
C56 0.0244(15) 0.0229(14) 0.0218(14) 0.0033(11) 0.0080(12) 0.0034(12)
C61 0.0254(15) 0.0254(15) 0.0260(15) -0.0002(12) 0.0084(12) 0.0022(12)
C60 0.0294(16) 0.0304(16) 0.0276(15) 0.0025(13) 0.0116(13) 0.0083(13)
C57 0.0311(16) 0.0250(15) 0.0276(15) 0.0014(12) 0.0099(13) 0.0023(13)
C50 0.0365(17) 0.0179(14) 0.0304(16) 0.0011(12) 0.0181(14) 0.0036(12)
C51 0.0387(18) 0.0226(16) 0.0452(19) 0.0031(14) 0.0231(16) 0.0041(13)
C45 0.0322(17) 0.0248(15) 0.0333(17) -0.0010(13) 0.0145(14) 0.0024(13)
C55 0.0384(18) 0.0290(17) 0.0342(17) 0.0036(13) 0.0183(15) 0.0087(14)
C59 0.0235(16) 0.0416(19) 0.0383(18) 0.0047(15) 0.0155(14) 0.0032(14)
C54 0.052(2) 0.0325(18) 0.0385(19) 0.0093(15) 0.0248(17) 0.0169(16)
C58 0.0270(17) 0.0367(19) 0.0414(19) -0.0010(15) 0.0114(15) -0.0045(14)
C44 0.0337(17) 0.0209(14) 0.0297(16) -0.0023(12) 0.0189(13) 0.0001(12)
C52 0.054(2) 0.0234(17) 0.061(2) 0.0044(16) 0.035(2) 0.0011(16)
C49 0.070(3) 0.0279(18) 0.0289(17) 0.0037(14) 0.0147(18) 0.0132(17)
C46 0.0440(19) 0.0232(16) 0.0412(19) -0.0026(14) 0.0204(16) 0.0056(14)
C53 0.068(3) 0.0201(16) 0.051(2) 0.0088(15) 0.038(2) 0.0126(16)
C47 0.061(2) 0.0282(17) 0.0362(19) -0.0073(14) 0.0246(18) 0.0032(16)
C48 0.086(3) 0.034(2) 0.0279(18) -0.0001(15) 0.0141(19) 0.010(2)
C10 0.0166(13) 0.0213(14) 0.0245(14) -0.0030(11) 0.0026(11) -0.0025(11)
C9 0.0146(13) 0.0229(14) 0.0218(14) -0.0050(11) 0.0035(11) -0.0001(11)
C16 0.0268(15) 0.0225(15) 0.0280(15) -0.0024(12) 0.0099(13) -0.0026(12)
C21 0.0218(14) 0.0197(14) 0.0278(15) -0.0007(12) 0.0062(12) -0.0040(11)
C11 0.0200(14) 0.0213(14) 0.0282(15) -0.0058(12) 0.0010(12) 0.0010(11)
C15 0.0241(14) 0.0187(14) 0.0236(14) -0.0034(11) 0.0081(12) 0.0009(11)
C13 0.0282(16) 0.0292(16) 0.0282(16) 0.0006(12) 0.0132(13) -0.0015(13)
C18 0.0401(18) 0.0202(15) 0.0328(17) 0.0009(12) 0.0100(14) 0.0051(13)
C17 0.0265(16) 0.0296(16) 0.0285(16) 0.0013(13) 0.0055(13) 0.0057(13)
C14 0.0280(15) 0.0213(14) 0.0284(15) -0.0024(12) 0.0071(13) -0.0015(12)
C25 0.0403(19) 0.0310(17) 0.0344(18) -0.0131(14) 0.0103(15) -0.0062(14)
C12 0.0216(14) 0.0292(16) 0.0242(15) -0.0075(12) 0.0036(12) 0.0026(12)
C20 0.0279(16) 0.0231(15) 0.0349(17) -0.0007(13) 0.0061(13) -0.0044(12)
C19 0.0396(19) 0.0224(16) 0.0396(18) 0.0010(13) 0.0088(15) -0.0053(14)
C22 0.0244(17) 0.062(3) 0.051(2) -0.029(2) 0.0101(16) -0.0014(16)
C24 0.0281(18) 0.056(2) 0.055(2) -0.026(2) -0.0016(17) -0.0070(17)
C23 0.0237(19) 0.105(4) 0.082(3) -0.060(3) 0.009(2) -0.006(2)
O2 0.0219(10) 0.0205(10) 0.0307(11) -0.0027(8) 0.0050(9) -0.0005(8)
O4 0.0343(12) 0.0222(11) 0.0340(12) 0.0032(9) 0.0156(10) 0.0063(9)
C62 0.0236(15) 0.0244(15) 0.0279(15) 0.0008(12) 0.0099(12) 0.0013(12)
C27 0.0176(13) 0.0258(15) 0.0264(15) -0.0020(12) 0.0083(12) -0.0030(11)
C28 0.0328(17) 0.0310(17) 0.0290(16) -0.0014(13) 0.0019(14) -0.0044(14)
C63 0.0317(17) 0.0366(18) 0.0313(16) 0.0054(14) 0.0171(14) 0.0069(14)
C26 0.0255(16) 0.0283(16) 0.0399(18) -0.0115(14) 0.0107(14) -0.0035(13)

loop_
_atom_type_symbol
_atom_type_description
_atom_type_scat_dispersion_real
_atom_type_scat_dispersion_imag
_atom_type_scat_source
C C 0.0033 0.0016 'International Tables Vol C Tables 4.2.6.8 and 6.1.1.4'
H H 0.0000 0.0000 'International Tables Vol C Tables 4.2.6.8 and 6.1.1.4'
N N 0.0061 0.0033 'International Tables Vol C Tables 4.2.6.8 and 6.1.1.4'
O O 0.0106 0.0060 'International Tables Vol C Tables 4.2.6.8 and 6.1.1.4'
P P 0.1023 0.0942 'International Tables Vol C Tables 4.2.6.8 and 6.1.1.4'
Pd Pd -0.9988 1.0072 'International Tables Vol C Tables 4.2.6.8 and 6.1.1.4'
S S 0.1246 0.1234 'International Tables Vol C Tables 4.2.6.8 and 6.1.1.4'

loop_
_geom_angle_atom_site_label_1
_geom_angle_atom_site_label_2
_geom_angle_atom_site_label_3
_geom_angle
C1 Pd1 N1 89.03(11)
C1 Pd1 O1 174.14(10)
N1 Pd1 O1 88.79(8)
C1 Pd1 P1 91.29(9)
N1 Pd1 P1 176.03(7)
O1 Pd1 P1 91.26(6)
C6 C1 C2 119.7(3)
C6 C1 Pd1 121.4(2)
C2 C1 Pd1 118.8(2)
C3 C2 C1 119.5(3)
C3 C2 C7 119.6(3)
C1 C2 C7 120.9(3)
C4 C3 C2 120.7(3)
C4 C3 H1 119.6
C2 C3 H1 119.6
C5 C4 C3 119.6(3)
C5 C4 H2 120.2
C3 C4 H2 120.2
C33 C34 C35 117.8(3)
C33 C34 H32 121.1
C35 C34 H32 121.1
C1 C6 C5 119.4(3)
C1 C6 C8 121.9(3)
C5 C6 C8 118.7(3)
C2 C7 H4 109.5
C2 C7 H5 109.5
H4 C7 H5 109.5
C2 C7 H6 109.5
H4 C7 H6 109.5
H5 C7 H6 109.5
C6 C8 H7 109.5
C6 C8 H8 109.5
H7 C8 H8 109.5
C6 C8 H9 109.5
H7 C8 H9 109.5
H8 C8 H9 109.5
C36 Pd2 O3 175.10(10)
C36 Pd2 N2 90.77(11)
O3 Pd2 N2 89.47(9)
C36 Pd2 P2 90.30(8)
O3 Pd2 P2 89.60(6)
N2 Pd2 P2 177.98(7)
C9 P1 C15 105.85(13)
C9 P1 C21 102.33(13)
C15 P1 C21 103.04(13)
C9 P1 Pd1 109.48(10)
C15 P1 Pd1 112.98(10)
C21 P1 Pd1 121.68(10)
C29 S1 C30 89.02(14)
C56 P2 C44 104.43(14)
C56 P2 C50 103.56(14)
C44 P2 C50 104.90(14)
C56 P2 Pd2 118.79(10)
C44 P2 Pd2 109.83(11)
C50 P2 Pd2 114.05(11)
C64 S2 C65 88.65(15)
C27 O1 Pd1 115.34(18)
C62 O3 Pd2 116.49(19)
C29 N1 C35 110.8(2)
C29 N1 Pd1 121.86(19)
C35 N1 Pd1 126.83(19)
C64 N2 C70 110.6(3)
C64 N2 Pd2 124.3(2)
C70 N2 Pd2 124.9(2)
N2 C64 S2 116.8(2)
N2 C64 H60 121.6
S2 C64 H60 121.6
C69 C70 C65 120.5(3)
C69 C70 N2 125.9(3)
C65 C70 N2 113.7(3)
C41 C36 C37 119.8(3)
C41 C36 Pd2 121.6(2)
C37 C36 Pd2 118.5(2)
N1 C29 S1 116.4(2)
N1 C29 H28 121.8
S1 C29 H28 121.8
C30 C35 N1 113.6(3)
C30 C35 C34 120.5(3)
N1 C35 C34 125.9(3)
C35 C30 C31 121.1(3)
C35 C30 S1 110.1(2)
C31 C30 S1 128.8(3)
C70 C65 C66 121.2(3)
C70 C65 S2 110.3(2)
C66 C65 S2 128.5(3)
C67 C66 C65 117.2(4)
C67 C66 H61 121.4
C65 C66 H61 121.4
C68 C69 C70 118.2(4)
C68 C69 H64 120.9
C70 C69 H64 120.9
C32 C31 C30 118.0(3)
C32 C31 H29 121.0
C30 C31 H29 121.0
C31 C32 C33 121.6(3)
C31 C32 H30 119.2
C33 C32 H30 119.2
C34 C33 C32 121.1(3)
C34 C33 H31 119.5
C32 C33 H31 119.5
C66 C67 C68 121.6(3)
C66 C67 H62 119.2
C68 C67 H62 119.2
C69 C68 C67 121.3(4)
C69 C68 H63 119.3
C67 C68 H63 119.3
C41 C43 H39 109.5
C41 C43 H40 109.5
H39 C43 H40 109.5
C41 C43 H41 109.5
H39 C43 H41 109.5
H40 C43 H41 109.5
C38 C37 C36 119.3(3)
C38 C37 C42 119.8(3)
C36 C37 C42 120.9(3)
C39 C40 C41 121.1(3)
C39 C40 H33 119.5
C41 C40 H33 119.5
C40 C39 C38 119.4(3)
C40 C39 H34 120.3
C38 C39 H34 120.3
C36 C41 C40 119.4(3)
C36 C41 C43 121.7(3)
C40 C41 C43 118.9(3)
C4 C5 C6 121.0(3)
C4 C5 H3 119.5
C6 C5 H3 119.5
C39 C38 C37 121.0(3)
C39 C38 H35 119.5
C37 C38 H35 119.5
C37 C42 H36 109.5
C37 C42 H37 109.5
H36 C42 H37 109.5
C37 C42 H38 109.5
H36 C42 H38 109.5
H37 C42 H38 109.5
C57 C56 C61 119.1(3)
C57 C56 P2 121.7(2)
C61 C56 P2 119.1(2)
C60 C61 C56 120.6(3)
C60 C61 H56 119.7
C56 C61 H56 119.7
C61 C60 C59 120.2(3)
C61 C60 H55 119.9
C59 C60 H55 119.9
C58 C57 C56 120.0(3)
C58 C57 H52 120.0
C56 C57 H52 120.0
C51 C50 C55 119.4(3)
C51 C50 P2 119.1(2)
C55 C50 P2 121.5(2)
C50 C51 C52 119.2(3)
C50 C51 H47 120.4
C52 C51 H47 120.4
C46 C45 C44 120.2(3)
C46 C45 H42 119.9
C44 C45 H42 119.9
C54 C55 C50 120.3(3)
C54 C55 H51 119.8
C50 C55 H51 119.8
C58 C59 C60 119.3(3)
C58 C59 H54 120.3
C60 C59 H54 120.3
C53 C54 C55 120.4(3)
C53 C54 H50 119.8
C55 C54 H50 119.8
C59 C58 C57 120.7(3)
C59 C58 H53 119.6
C57 C58 H53 119.6
C49 C44 C45 118.9(3)
C49 C44 P2 122.1(2)
C45 C44 P2 119.0(2)
C53 C52 C51 121.1(4)
C53 C52 H48 119.5
C51 C52 H48 119.5
C44 C49 C48 120.3(3)
C44 C49 H46 119.8
C48 C49 H46 119.8
C47 C46 C45 120.8(3)
C47 C46 H43 119.6
C45 C46 H43 119.6
C52 C53 C54 119.6(3)
C52 C53 H49 120.2
C54 C53 H49 120.2
C46 C47 C48 119.5(3)
C46 C47 H44 120.2
C48 C47 H44 120.2
C47 C48 C49 120.3(3)
C47 C48 H45 119.9
C49 C48 H45 119.9
C11 C10 C9 120.1(3)
C11 C10 H10 120.0
C9 C10 H10 120.0
C14 C9 C10 119.2(3)
C14 C9 P1 122.1(2)
C10 C9 P1 118.4(2)
C17 C16 C15 120.0(3)
C17 C16 H15 120.0
C15 C16 H15 120.0
C26 C21 C22 117.6(3)
C26 C21 P1 120.4(2)
C22 C21 P1 122.0(2)
C10 C11 C12 120.5(3)
C10 C11 H11 119.8
C12 C11 H11 119.8
C20 C15 C16 119.1(3)
C20 C15 P1 122.0(2)
C16 C15 P1 118.9(2)
C12 C13 C14 119.7(3)
C12 C13 H13 120.1
C14 C13 H13 120.1
C19 C18 C17 120.3(3)
C19 C18 H17 119.8
C17 C18 H17 119.8
C18 C17 C16 120.2(3)
C18 C17 H16 119.9
C16 C17 H16 119.9
C13 C14 C9 120.6(3)
C13 C14 H14 119.7
C9 C14 H14 119.7
C24 C25 C26 120.4(3)
C24 C25 H23 119.8
C26 C25 H23 119.8
C11 C12 C13 119.9(3)
C11 C12 H12 120.0
C13 C12 H12 120.0
C19 C20 C15 120.9(3)
C19 C20 H19 119.6
C15 C20 H19 119.6
C18 C19 C20 119.6(3)
C18 C19 H18 120.2
C20 C19 H18 120.2
C23 C22 C21 120.5(3)
C23 C22 H20 119.8
C21 C22 H20 119.8
C25 C24 C23 119.4(3)
C25 C24 H22 120.3
C23 C24 H22 120.3
C24 C23 C22 120.6(4)
C24 C23 H21 119.7
C22 C23 H21 119.7
O4 C62 O3 125.2(3)
O4 C62 C63 120.1(3)
O3 C62 C63 114.6(3)
O2 C27 O1 124.7(3)
O2 C27 C28 119.4(3)
O1 C27 C28 115.8(3)
C27 C28 H25 109.5
C27 C28 H26 109.5
H25 C28 H26 109.5
C27 C28 H27 109.5
H25 C28 H27 109.5
H26 C28 H27 109.5
C62 C63 H57 109.5
C62 C63 H58 109.5
H57 C63 H58 109.5
C62 C63 H59 109.5
H57 C63 H59 109.5
H58 C63 H59 109.5
C21 C26 C25 121.4(3)
C21 C26 H24 119.3
C25 C26 H24 119.3
C73 C74 O5 75.1(8)
C73 C74 H71 116.0
O5 C74 H71 116.0
C73 C74 H72 116.0
O5 C74 H72 116.0
H71 C74 H72 113.0
C71 C72 C73 104.9(17)
C71 C72 O5 59.2(12)
C73 C72 O5 67.8(9)
C71 C72 H67 110.8
C73 C72 H67 110.8
O5 C72 H67 82.7
C71 C72 H68 110.8
C73 C72 H68 110.8
O5 C72 H68 167.5
H67 C72 H68 108.8
C74 C73 C72 120.3(12)
C74 C73 H69 107.2
C72 C73 H69 107.3
C74 C73 H70 107.3
C72 C73 H70 107.2
H69 C73 H70 106.9
C71 O5 C74 103.9(12)
C71 O5 C72 45.0(9)
C74 O5 C72 90.8(8)
C72 C71 O5 75.8(14)
C72 C71 H65 115.9
O5 C71 H65 115.9
C72 C71 H66 115.9
O5 C71 H66 115.9
H65 C71 H66 112.9

loop_
_geom_bond_atom_site_label_1
_geom_bond_atom_site_label_2
_geom_bond_distance
Pd1 C1 2.004(3)
Pd1 N1 2.115(2)
Pd1 O1 2.139(2)
Pd1 P1 2.2555(8)
C1 C6 1.395(4)
C1 C2 1.405(4)
C2 C3 1.394(5)
C2 C7 1.511(5)
C3 C4 1.386(5)
C3 H1 0.9500
C4 C5 1.379(5)
C4 H2 0.9500
C34 C33 1.378(4)
C34 C35 1.402(4)
C34 H32 0.9500
C6 C5 1.401(4)
C6 C8 1.510(4)
C7 H4 0.9800
C7 H5 0.9800
C7 H6 0.9800
C8 H7 0.9800
C8 H8 0.9800
C8 H9 0.9800
Pd2 C36 2.009(3)
Pd2 O3 2.118(2)
Pd2 N2 2.121(3)
Pd2 P2 2.2463(8)
P1 C9 1.814(3)
P1 C15 1.828(3)
P1 C21 1.828(3)
S1 C29 1.716(3)
S1 C30 1.734(3)
P2 C56 1.820(3)
P2 C44 1.824(3)
P2 C50 1.831(3)
S2 C64 1.715(3)
S2 C65 1.735(3)
O1 C27 1.279(4)
O3 C62 1.280(4)
N1 C29 1.302(4)
N1 C35 1.397(4)
N2 C64 1.299(4)
N2 C70 1.395(4)
C64 H60 0.9500
C70 C69 1.390(5)
C70 C65 1.391(5)
C36 C41 1.393(4)
C36 C37 1.408(4)
C29 H28 0.9500
C35 C30 1.393(4)
C30 C31 1.403(4)
C65 C66 1.410(4)
C66 C67 1.375(6)
C66 H61 0.9500
C69 C68 1.382(5)
C69 H64 0.9500
C31 C32 1.357(5)
C31 H29 0.9500
C32 C33 1.407(5)
C32 H30 0.9500
C33 H31 0.9500
C67 C68 1.389(6)
C67 H62 0.9500
C68 H63 0.9500
C43 C41 1.511(4)
C43 H39 0.9800
C43 H40 0.9800
C43 H41 0.9800
C37 C38 1.389(4)
C37 C42 1.514(4)
C40 C39 1.380(5)
C40 C41 1.396(4)
C40 H33 0.9500
C39 C38 1.386(5)
C39 H34 0.9500
C5 H3 0.9500
C38 H35 0.9500
C42 H36 0.9800
C42 H37 0.9800
C42 H38 0.9800
C56 C57 1.392(4)
C56 C61 1.398(4)
C61 C60 1.379(4)
C61 H56 0.9500
C60 C59 1.397(5)
C60 H55 0.9500
C57 C58 1.391(5)
C57 H52 0.9500
C50 C51 1.395(5)
C50 C55 1.396(5)
C51 C52 1.397(5)
C51 H47 0.9500
C45 C46 1.385(4)
C45 C44 1.388(4)
C45 H42 0.9500
C55 C54 1.387(5)
C55 H51 0.9500
C59 C58 1.381(5)
C59 H54 0.9500
C54 C53 1.380(5)
C54 H50 0.9500
C58 H53 0.9500
C44 C49 1.381(5)
C52 C53 1.378(6)
C52 H48 0.9500
C49 C48 1.389(5)
C49 H46 0.9500
C46 C47 1.364(5)
C46 H43 0.9500
C53 H49 0.9500
C47 C48 1.378(5)
C47 H44 0.9500
C48 H45 0.9500
C10 C11 1.384(4)
C10 C9 1.395(4)
C10 H10 0.9500
C9 C14 1.391(4)
C16 C17 1.392(4)
C16 C15 1.395(4)
C16 H15 0.9500
C21 C26 1.380(4)
C21 C22 1.389(4)
C11 C12 1.385(4)
C11 H11 0.9500
C15 C20 1.394(4)
C13 C12 1.388(4)
C13 C14 1.390(4)
C13 H13 0.9500
C18 C19 1.384(5)
C18 C17 1.385(5)
C18 H17 0.9500
C17 H16 0.9500
C14 H14 0.9500
C25 C24 1.354(5)
C25 C26 1.384(4)
C25 H23 0.9500
C12 H12 0.9500
C20 C19 1.389(4)
C20 H19 0.9500
C19 H18 0.9500
C22 C23 1.384(5)
C22 H20 0.9500
C24 C23 1.376(6)
C24 H22 0.9500
C23 H21 0.9500
O2 C27 1.240(4)
O4 C62 1.239(4)
C62 C63 1.513(4)
C27 C28 1.514(4)
C28 H25 0.9800
C28 H26 0.9800
C28 H27 0.9800
C63 H57 0.9800
C63 H58 0.9800
C63 H59 0.9800
C26 H24 0.9500
C74 C73 1.457(14)
C74 O5 1.764(14)
C74 H71 0.9900
C74 H72 0.9900
C72 C71 1.41(2)
C72 C73 1.577(17)
C72 O5 1.930(19)
C72 H67 0.9900
C72 H68 0.9900
C73 H69 0.9900
C73 H70 0.9900
O5 C71 1.71(2)
C71 H65 0.9900
C71 H66 0.9900

loop_
_geom_torsion_atom_site_label_1
_geom_torsion_atom_site_label_2
_geom_torsion_atom_site_label_3
_geom_torsion_atom_site_label_4
_geom_torsion
N1 Pd1 C1 C6 96.0(3)
O1 Pd1 C1 C6 164.2(8)
P1 Pd1 C1 C6 -80.0(2)
N1 Pd1 C1 C2 -82.5(2)
O1 Pd1 C1 C2 -14.3(11)
P1 Pd1 C1 C2 101.4(2)
C6 C1 C2 C3 3.4(5)
Pd1 C1 C2 C3 -178.1(2)
C6 C1 C2 C7 -177.0(3)
Pd1 C1 C2 C7 1.6(4)
C1 C2 C3 C4 -1.3(5)
C7 C2 C3 C4 179.1(3)
C2 C3 C4 C5 -1.5(6)
C2 C1 C6 C5 -2.7(5)
Pd1 C1 C6 C5 178.7(3)
C2 C1 C6 C8 179.3(3)
Pd1 C1 C6 C8 0.8(4)
C1 Pd1 P1 C9 133.43(13)
N1 Pd1 P1 C9 38.8(10)
O1 Pd1 P1 C9 -51.84(11)
C1 Pd1 P1 C15 -108.88(13)
N1 Pd1 P1 C15 156.5(10)
O1 Pd1 P1 C15 65.85(11)
C1 Pd1 P1 C21 14.47(14)
N1 Pd1 P1 C21 -80.1(10)
O1 Pd1 P1 C21 -170.81(13)
C36 Pd2 P2 C56 11.43(14)
O3 Pd2 P2 C56 -173.47(12)
N2 Pd2 P2 C56 -111(2)
C36 Pd2 P2 C44 131.46(13)
O3 Pd2 P2 C44 -53.44(12)
N2 Pd2 P2 C44 9(2)
C36 Pd2 P2 C50 -111.13(13)
O3 Pd2 P2 C50 63.97(12)
N2 Pd2 P2 C50 127(2)
C1 Pd1 O1 C27 -128.9(9)
N1 Pd1 O1 C27 -60.7(2)
P1 Pd1 O1 C27 115.33(19)
C36 Pd2 O3 C62 -154.8(11)
N2 Pd2 O3 C62 -61.9(2)
P2 Pd2 O3 C62 116.3(2)
C1 Pd1 N1 C29 -64.8(2)
O1 Pd1 N1 C29 120.6(2)
P1 Pd1 N1 C29 29.9(11)
C1 Pd1 N1 C35 124.0(2)
O1 Pd1 N1 C35 -50.5(2)
P1 Pd1 N1 C35 -141.3(9)
C36 Pd2 N2 C64 -65.0(3)
O3 Pd2 N2 C64 119.8(2)
P2 Pd2 N2 C64 57(2)
C36 Pd2 N2 C70 120.3(2)
O3 Pd2 N2 C70 -54.8(2)
P2 Pd2 N2 C70 -118(2)
C70 N2 C64 S2 -1.0(3)
Pd2 N2 C64 S2 -176.31(13)
C65 S2 C64 N2 -0.2(3)
C64 N2 C70 C69 -178.0(3)
Pd2 N2 C70 C69 -2.8(4)
C64 N2 C70 C65 2.2(4)
Pd2 N2 C70 C65 177.4(2)
O3 Pd2 C36 C41 -171.3(10)
N2 Pd2 C36 C41 95.9(2)
P2 Pd2 C36 C41 -82.4(2)
O3 Pd2 C36 C37 9.0(13)
N2 Pd2 C36 C37 -83.9(2)
P2 Pd2 C36 C37 97.8(2)
C35 N1 C29 S1 0.3(3)
Pd1 N1 C29 S1 -172.17(13)
C30 S1 C29 N1 -0.6(2)
C29 N1 C35 C30 0.3(4)
Pd1 N1 C35 C30 172.3(2)
C29 N1 C35 C34 180.0(3)
Pd1 N1 C35 C34 -8.0(4)
C33 C34 C35 C30 1.4(5)
C33 C34 C35 N1 -178.2(3)
N1 C35 C30 C31 177.8(3)
C34 C35 C30 C31 -1.8(5)
N1 C35 C30 S1 -0.8(3)
C34 C35 C30 S1 179.6(2)
C29 S1 C30 C35 0.7(2)
C29 S1 C30 C31 -177.7(3)
C69 C70 C65 C66 -1.9(5)
N2 C70 C65 C66 177.9(3)
C69 C70 C65 S2 177.8(3)
N2 C70 C65 S2 -2.3(3)
C64 S2 C65 C70 1.4(2)
C64 S2 C65 C66 -178.8(3)
C70 C65 C66 C67 1.2(5)
S2 C65 C66 C67 -178.5(3)
C65 C70 C69 C68 1.1(5)
N2 C70 C69 C68 -178.7(3)
C35 C30 C31 C32 1.2(5)
S1 C30 C31 C32 179.5(3)
C30 C31 C32 C33 -0.2(5)
C35 C34 C33 C32 -0.4(5)
C31 C32 C33 C34 -0.2(5)
C65 C66 C67 C68 0.3(5)
C70 C69 C68 C67 0.4(5)
C66 C67 C68 C69 -1.1(6)
C41 C36 C37 C38 3.4(4)
Pd2 C36 C37 C38 -176.8(2)
C41 C36 C37 C42 -176.1(3)
Pd2 C36 C37 C42 3.7(4)
C41 C40 C39 C38 1.5(5)
C37 C36 C41 C40 -2.4(4)
Pd2 C36 C41 C40 177.8(2)
C37 C36 C41 C43 178.1(3)
Pd2 C36 C41 C43 -1.7(4)
C39 C40 C41 C36 -0.1(4)
C39 C40 C41 C43 179.5(3)
C3 C4 C5 C6 2.1(6)
C1 C6 C5 C4 0.0(5)
C8 C6 C5 C4 178.0(3)
C40 C39 C38 C37 -0.5(5)
C36 C37 C38 C39 -2.0(5)
C42 C37 C38 C39 177.6(3)
C44 P2 C56 C57 -19.0(3)
C50 P2 C56 C57 -128.6(3)
Pd2 P2 C56 C57 103.7(2)
C44 P2 C56 C61 166.2(2)
C50 P2 C56 C61 56.7(3)
Pd2 P2 C56 C61 -71.0(2)
C57 C56 C61 C60 -0.8(4)
P2 C56 C61 C60 174.1(2)
C56 C61 C60 C59 -0.6(5)
C61 C56 C57 C58 1.3(4)
P2 C56 C57 C58 -173.5(2)
C56 P2 C50 C51 -153.6(3)
C44 P2 C50 C51 97.2(3)
Pd2 P2 C50 C51 -23.0(3)
C56 P2 C50 C55 29.4(3)
C44 P2 C50 C55 -79.8(3)
Pd2 P2 C50 C55 160.0(2)
C55 C50 C51 C52 0.6(5)
P2 C50 C51 C52 -176.4(3)
C51 C50 C55 C54 -1.0(5)
P2 C50 C55 C54 176.0(3)
C61 C60 C59 C58 1.5(5)
C50 C55 C54 C53 0.4(5)
C60 C59 C58 C57 -1.1(5)
C56 C57 C58 C59 -0.4(5)
C46 C45 C44 C49 1.9(5)
C46 C45 C44 P2 -178.6(3)
C56 P2 C44 C49 -81.7(3)
C50 P2 C44 C49 26.9(3)
Pd2 P2 C44 C49 149.9(3)
C56 P2 C44 C45 98.9(3)
C50 P2 C44 C45 -152.5(3)
Pd2 P2 C44 C45 -29.5(3)
C50 C51 C52 C53 0.3(5)
C45 C44 C49 C48 -0.3(6)
P2 C44 C49 C48 -179.8(3)
C44 C45 C46 C47 -2.3(5)
C51 C52 C53 C54 -0.9(6)
C55 C54 C53 C52 0.6(5)
C45 C46 C47 C48 1.1(6)
C46 C47 C48 C49 0.6(7)
C44 C49 C48 C47 -0.9(7)
C11 C10 C9 C14 0.4(4)
C11 C10 C9 P1 -173.9(2)
C15 P1 C9 C14 31.3(3)
C21 P1 C9 C14 -76.2(3)
Pd1 P1 C9 C14 153.4(2)
C15 P1 C9 C10 -154.5(2)
C21 P1 C9 C10 97.9(2)
Pd1 P1 C9 C10 -32.5(2)
C9 P1 C21 C26 -178.7(3)
C15 P1 C21 C26 71.6(3)
Pd1 P1 C21 C26 -56.3(3)
C9 P1 C21 C22 1.8(3)
C15 P1 C21 C22 -108.0(3)
Pd1 P1 C21 C22 124.2(3)
C9 C10 C11 C12 -0.6(4)
C17 C16 C15 C20 0.5(4)
C17 C16 C15 P1 -178.6(2)
C9 P1 C15 C20 -87.1(3)
C21 P1 C15 C20 19.9(3)
Pd1 P1 C15 C20 153.1(2)
C9 P1 C15 C16 91.9(2)
C21 P1 C15 C16 -161.0(2)
Pd1 P1 C15 C16 -27.9(3)
C19 C18 C17 C16 -0.9(5)
C15 C16 C17 C18 0.3(5)
C12 C13 C14 C9 -0.7(5)
C10 C9 C14 C13 0.2(4)
P1 C9 C14 C13 174.3(2)
C10 C11 C12 C13 0.1(4)
C14 C13 C12 C11 0.5(5)
C16 C15 C20 C19 -0.9(5)
P1 C15 C20 C19 178.2(3)
C17 C18 C19 C20 0.5(5)
C15 C20 C19 C18 0.3(5)
C26 C21 C22 C23 0.4(6)
P1 C21 C22 C23 179.9(4)
C26 C25 C24 C23 0.9(7)
C25 C24 C23 C22 -1.2(8)
C21 C22 C23 C24 0.6(8)
Pd2 O3 C62 O4 -5.5(4)
Pd2 O3 C62 C63 175.7(2)
Pd1 O1 C27 O2 -10.3(4)
Pd1 O1 C27 C28 167.3(2)
C22 C21 C26 C25 -0.7(5)
P1 C21 C26 C25 179.7(3)
C24 C25 C26 C21 0.1(6)
O5 C74 C73 C72 -23.0(14)
C71 C72 C73 C74 -25(2)
O5 C72 C73 C74 21.8(13)
C73 C74 O5 C71 59.5(13)
C73 C74 O5 C72 16.0(10)
C73 C72 O5 C71 -124.5(18)
C71 C72 O5 C74 109.1(16)
C73 C72 O5 C74 -15.4(9)
C73 C72 C71 O5 52.2(14)
C74 O5 C71 C72 -76.8(14)
